data_2010749
loop_
_publ_author_name
'Brewer, A. David'
'Ferguson, George'
'Znotins, Andrew A.'

_publ_section_title
;7,7-Dichloro-1,6-dimethyl-2-oxa-5-thiabicyclo[4.1.0]heptane 5,5-dioxide and
 6-chloro-2,3-dihydro-7-methyl-5-methylene-2<i>H</i>,3<i>H</i>,5<i>H</i>-1,4-dithiepine
 1,1,4,4-tetraoxide
;
_journal_issue 3
_journal_name_full 'Acta Crystallographica Section C'
_journal_page_first e109
_journal_page_last e110
_journal_paper_doi 10.1107/S0108270100002286
_journal_volume 56
_journal_year 2000
_chemical_formula_moiety 'C7 H9 Cl O4 S2'
_chemical_formula_sum 'C7 H9 Cl O4 S2'
_chemical_formula_weight 256.71
_chemical_name_systematic
;
6-chloro-2,3-dihydro-7-methyl-5-methylene-2H,3H,5H-1,4-dithiepine
1,1,4,4-tetraoxide
;
_space_group_IT_number 2
_symmetry_cell_setting triclinic
_symmetry_space_group_name_Hall '-P 1'
_symmetry_space_group_name_H-M 'P -1'
_cell_angle_alpha 92.010(11)
_cell_angle_beta 110.855(11)
_cell_angle_gamma 119.210(11)
_cell_formula_units_Z 2
_cell_length_a 8.0689(8)
_cell_length_b 8.1209(10)
_cell_length_c 9.9329(14)
_cell_measurement_reflns_used 25
_cell_measurement_temperature 294.0(10)
_cell_measurement_theta_max 15.05
_cell_measurement_theta_min 9.90
_cell_volume 513.19(14)
_computing_cell_refinement 'SET4 & CELDIM in CAD-4-PC Software (Enraf-Nonius, 1992)'
_computing_data_collection 'CAD-4-PC Software (Enraf-Nonius, 1992)'
_computing_data_reduction 'DATRD2 in NRCVAX96 (Gabe et al., 1989)'
_computing_molecular_graphics 'NRCVAX96, ORTEPII (Johnson, 1976) and PLATON (Spek, 2000)'
_computing_publication_material 'NRCVAX96, SHELXL97  and WordPerfect macro PREP8 (Ferguson, 1998)'
_computing_structure_refinement 'SHELXL97 (Sheldrick, 1997)'
_computing_structure_solution 'SHELXS97 (Sheldrick, 1997)'
_diffrn_ambient_temperature 294.0(10)
_diffrn_measured_fraction_theta_full 1.000
_diffrn_measured_fraction_theta_max 1.000
_diffrn_measurement_device 'Enraf-Nonius CAD-4'
_diffrn_measurement_method \q/2\q
_diffrn_radiation_monochromator graphite
_diffrn_radiation_source 'X-ray tube'
_diffrn_radiation_type MoK\a
_diffrn_radiation_wavelength .71073
_diffrn_reflns_av_R_equivalents .0
_diffrn_reflns_av_sigmaI/netI .0108
_diffrn_reflns_limit_h_max 8
_diffrn_reflns_limit_h_min -10
_diffrn_reflns_limit_k_max 10
_diffrn_reflns_limit_k_min 0
_diffrn_reflns_limit_l_max 12
_diffrn_reflns_limit_l_min -12
_diffrn_reflns_number 2234
_diffrn_reflns_theta_full 26.97
_diffrn_reflns_theta_max 26.97
_diffrn_reflns_theta_min 2.27
_diffrn_standards_decay_% 'no decay, variation 0.6'
_diffrn_standards_interval_time 120
_diffrn_standards_number 3
_exptl_absorpt_coefficient_mu .763
_exptl_absorpt_correction_T_max .867
_exptl_absorpt_correction_T_min .745
_exptl_absorpt_correction_type empirical
_exptl_absorpt_process_details '(North et al., 1968)'
_exptl_crystal_colour white
_exptl_crystal_density_diffrn 1.661
_exptl_crystal_density_method 'not measured'
_exptl_crystal_description needle
_exptl_crystal_F_000 264
_exptl_crystal_size_max .39
_exptl_crystal_size_mid .25
_exptl_crystal_size_min .19
_refine_diff_density_max .538
_refine_diff_density_min -.350
_refine_ls_extinction_coef .017(3)
_refine_ls_extinction_method SHELXL97
_refine_ls_goodness_of_fit_ref 1.066
_refine_ls_hydrogen_treatment constr
_refine_ls_matrix_type full
_refine_ls_number_parameters 130
_refine_ls_number_reflns 2234
_refine_ls_number_restraints 0
_refine_ls_restrained_S_all 1.066
_refine_ls_R_factor_all .031
_refine_ls_R_factor_gt .029
_refine_ls_shift/su_max <0.001
_refine_ls_shift/su_mean .000
_refine_ls_structure_factor_coef Fsqd
_refine_ls_weighting_details 'w = 1/[\s^2^(Fo^2^)+(0.0357P)^2^+0.2955P] where P = (Fo^2^+2Fc^2^)/3'
_refine_ls_weighting_scheme calc
_refine_ls_wR_factor_ref .076
_reflns_number_gt 2060
_reflns_number_total 2234
_reflns_threshold_expression >2\s(I)
_cod_data_source_file qa0222.cif
_cod_data_source_block 2
_cod_original_cell_volume 513.19(11)
_cod_database_code 2010749
_cod_database_fobs_code 2010749

loop_
_symmetry_equiv_pos_as_xyz
'x, y, z'
'-x, -y, -z'

loop_
_atom_site_label
_atom_site_fract_x
_atom_site_fract_y
_atom_site_fract_z
_atom_site_U_iso_or_equiv
_atom_site_adp_type
_atom_site_calc_flag
_atom_site_refinement_flags
_atom_site_occupancy
_atom_site_disorder_assembly
_atom_site_disorder_group
_atom_site_type_symbol
S1 .23091(6) .29836(6) .09555(4) .03117(13) Uani d . 1 . . S
O11 .0526(2) .3128(2) .01927(18) .0544(4) Uani d . 1 . . O
O12 .2784(2) .1951(2) .01103(14) .0456(3) Uani d . 1 . . O
C2 .1938(3) .1869(2) .24237(19) .0318(3) Uani d . 1 . . C
H2A .2311 .2844 .3253 .038 Uiso calc R 1 . . H
H2B .0463 .0868 .2078 .038 Uiso calc R 1 . . H
C3 .3227(3) .0960(2) .2968(2) .0364(4) Uani d . 1 . . C
H3A .3034 .0163 .2109 .044 Uiso calc R 1 . . H
H3B .2676 .0099 .3558 .044 Uiso calc R 1 . . H
S4 .59547(7) .26222(6) .40482(4) .03245(13) Uani d . 1 . . S
O41 .6886(2) .1481(2) .43410(18) .0524(4) Uani d . 1 . . O
O42 .6258(2) .3888(2) .52726(14) .0446(3) Uani d . 1 . . O
C5 .6900(3) .4122(3) .29062(18) .0324(4) Uani d . 1 . . C
C51 .8222(4) .3991(4) .2497(3) .0548(6) Uani d . 1 . . C
H51A .8904 .4889 .2029 .066 Uiso calc R 1 . . H
H51B .8476 .3001 .2677 .066 Uiso calc R 1 . . H
C6 .6375(2) .5634(2) .26788(18) .0302(3) Uani d . 1 . . C
Cl6 .85062(8) .79698(7) .36719(6) .05183(16) Uani d . 1 . . Cl
C7 .4526(3) .5406(2) .18693(17) .0289(3) Uani d . 1 . . C
C71 .4110(3) .7005(3) .1692(2) .0404(4) Uani d . 1 . . C
H71A .2668 .6503 .1482 .061 Uiso calc PR .62(3) . . H
H71B .4387 .7507 .0885 .061 Uiso calc PR .62(3) . . H
H71C .5006 .8033 .2596 .061 Uiso calc PR .62(3) . . H
H71D .5373 .8192 .1826 .061 Uiso calc PR .38(3) . . H
H71E .3653 .7188 .2424 .061 Uiso calc PR .38(3) . . H
H71F .3034 .6662 .0712 .061 Uiso calc PR .38(3) . . H

loop_
_atom_site_aniso_label
_atom_site_aniso_U_11
_atom_site_aniso_U_22
_atom_site_aniso_U_33
_atom_site_aniso_U_12
_atom_site_aniso_U_13
_atom_site_aniso_U_23
S1 .0252(2) .0285(2) .0252(2) .00999(16) .00263(15) .00581(15)
O11 .0301(7) .0506(8) .0586(9) .0184(6) -.0005(6) .0199(7)
O12 .0495(8) .0397(7) .0308(7) .0151(6) .0143(6) -.0011(5)
C2 .0271(8) .0302(8) .0316(8) .0116(7) .0116(7) .0088(7)
C3 .0345(9) .0280(8) .0368(9) .0134(7) .0102(7) .0112(7)
S4 .0327(2) .0347(2) .0278(2) .01993(18) .00790(17) .00985(16)
O41 .0530(9) .0548(9) .0573(9) .0398(8) .0148(7) .0221(7)
O42 .0507(8) .0484(8) .0276(6) .0237(7) .0140(6) .0065(6)
C5 .0269(8) .0385(9) .0271(8) .0164(7) .0085(6) .0080(7)
C51 .0503(12) .0756(16) .0578(13) .0415(12) .0304(11) .0242(12)
C6 .0259(8) .0262(7) .0265(7) .0071(6) .0093(6) .0056(6)
Cl6 .0345(3) .0335(2) .0494(3) .00058(19) .0065(2) .0023(2)
C7 .0294(8) .0248(7) .0264(7) .0114(6) .0104(6) .0070(6)
C71 .0471(11) .0346(9) .0420(10) .0245(8) .0173(8) .0140(8)

loop_
_atom_type_symbol
_atom_type_description
_atom_type_scat_dispersion_real
_atom_type_scat_dispersion_imag
_atom_type_scat_source
C C .0033 .0016 'International Tables Vol C Tables 4.2.6.8 and 6.1.1.4'
H H .0000 .0000 'International Tables Vol C Tables 4.2.6.8 and 6.1.1.4'
Cl Cl .1484 .1585 'International Tables Vol C Tables 4.2.6.8 and 6.1.1.4'
O O .0106 .0060 'International Tables Vol C Tables 4.2.6.8 and 6.1.1.4'
S S .1246 .1234 'International Tables Vol C Tables 4.2.6.8 and 6.1.1.4'

loop_
_geom_angle_atom_site_label_1
_geom_angle_atom_site_label_2
_geom_angle_atom_site_label_3
_geom_angle
_geom_angle_publ_flag
O11 S1 O12 118.22(10) yes
O11 S1 C2 107.38(9) yes
O11 S1 C7 107.22(9) yes
O12 S1 C2 108.41(8) yes
O12 S1 C7 109.86(8) yes
C2 S1 C7 104.94(8) yes
S1 C2 C3 113.35(12) no
S1 C2 H2A 108.9 no
S1 C2 H2B 108.9 no
C3 C2 H2A 108.9 no
C3 C2 H2B 108.9 no
H2A C2 H2B 107.7 no
S4 C3 C2 115.66(12) no
S4 C3 H3A 108.4 no
S4 C3 H3B 108.4 no
C2 C3 H3A 108.4 no
C2 C3 H3B 108.4 no
H3A C3 H3B 107.4 no
O41 S4 O42 119.29(9) yes
O41 S4 C3 106.53(9) yes
O42 S4 C3 108.93(9) yes
O41 S4 C5 108.62(9) yes
O42 S4 C5 106.21(8) yes
C3 S4 C5 106.64(8) yes
S4 C5 C6 116.44(12) yes
S4 C5 C51 118.18(16) yes
C6 C5 C51 124.72(18) no
C5 C51 H51A 120.0 no
C5 C51 H51B 120.0 no
H51A C51 H51B 120.0 no
Cl6 C6 C5 112.90(12) no
Cl6 C6 C7 118.35(13) no
C5 C6 C7 128.72(15) no
S1 C7 C6 117.96(13) no
S1 C7 C71 116.16(13) no
C6 C7 C71 125.85(16) no
C7 C71 H71A 109.5 no
C7 C71 H71B 109.5 no
C7 C71 H71C 109.5 no
C7 C71 H71D 109.5 no
C7 C71 H71E 109.5 no
C7 C71 H71F 109.5 no
H71A C71 H71B 109.5 no
H71A C71 H71C 109.5 no
H71B C71 H71C 109.5 no
H71D C71 H71E 109.5 no
H71D C71 H71F 109.5 no
H71E C71 H71F 109.5 no

loop_
_geom_bond_atom_site_label_1
_geom_bond_atom_site_label_2
_geom_bond_site_symmetry_2
_geom_bond_distance
_geom_bond_publ_flag
S1 O11 . 1.4323(14) yes
S1 O12 . 1.4310(14) yes
S1 C2 . 1.7817(17) yes
S1 C7 . 1.7829(16) yes
C2 C3 . 1.515(2) no
C2 H2A . .97 no
C2 H2B . .97 no
C3 S4 . 1.7704(19) yes
C3 H3A . .97 no
C3 H3B . .97 no
S4 O41 . 1.4320(14) yes
S4 O42 . 1.4322(14) yes
S4 C5 . 1.7773(18) yes
C5 C51 . 1.316(3) yes
C5 C6 . 1.481(2) yes
C51 H51A . .93 no
C51 H51B . .93 no
C6 C7 . 1.332(2) yes
C6 Cl6 . 1.7338(17) yes
C7 C71 . 1.493(2) no
C71 H71A . .96 no
C71 H71B . .96 no
C71 H71C . .96 no
C71 H71D . .96 no
C71 H71E . .96 no
C71 H71F . .96 no

loop_
_geom_torsion_atom_site_label_1
_geom_torsion_atom_site_label_2
_geom_torsion_atom_site_label_3
_geom_torsion_atom_site_label_4
_geom_torsion
_geom_torsion_publ_flag
O12 S1 C2 C3 30.38(15) no
O11 S1 C2 C3 159.16(13) no
C7 S1 C2 C3 -86.97(13) no
S1 C2 C3 S4 73.26(15) no
C2 C3 S4 O41 -175.47(13) no
C2 C3 S4 O42 54.64(15) no
C2 C3 S4 C5 -59.60(15) no
O41 S4 C5 C51 .47(19) no
O42 S4 C5 C51 129.94(17) no
C3 S4 C5 C51 -113.99(18) no
O41 S4 C5 C6 -170.68(13) no
O42 S4 C5 C6 -41.22(14) no
C3 S4 C5 C6 74.86(14) no
C51 C5 C6 C7 117.5(2) no
S4 C5 C6 C7 -72.0(2) no
C51 C5 C6 Cl6 -64.5(2) no
S4 C5 C6 Cl6 106.01(12) no
C5 C6 C7 C71 179.86(16) no
Cl6 C6 C7 C71 2.0(2) no
C5 C6 C7 S1 2.1(2) no
Cl6 C6 C7 S1 -175.79(8) no
O12 S1 C7 C6 -51.45(15) no
O11 S1 C7 C6 178.89(14) no
C2 S1 C7 C6 64.91(15) no
O12 S1 C7 C71 130.59(14) no
O11 S1 C7 C71 .92(16) no
C2 S1 C7 C71 -113.06(14) no
